data_7212601
loop_
_publ_author_name
'Su, Zhi'
'Song, You'
'Bai, Zheng-Shuai'
'Fan, Jian'
'Liu, Guang-Xiang'
'Sun, Wei-Yin'

_publ_section_title
;
 Unprecedented three-dimensional 10-connected bct nets based on trinuclear
 secondary building units and their magnetic behavior
;
_journal_issue 12
_journal_name_full CrystEngComm
_journal_page_first 4339
_journal_paper_doi 10.1039/c002366c
_journal_volume 12
_journal_year 2010
_chemical_formula_moiety 'C48 H42 N12 Ni3 O12, 2(H2O)'
_chemical_formula_sum 'C48 H46 N12 Ni3 O14'
_chemical_formula_weight 1191.10
_chemical_name_systematic
;
?
;
_space_group_IT_number 14
_symmetry_cell_setting monoclinic
_symmetry_space_group_name_Hall '-P 2ybc'
_symmetry_space_group_name_H-M 'P 1 21/c 1'
_atom_sites_solution_hydrogens geom
_atom_sites_solution_primary direct
_atom_sites_solution_secondary difmap
_audit_creation_method SHELXL-97
_cell_angle_alpha 90.00
_cell_angle_beta 106.5660(10)
_cell_angle_gamma 90.00
_cell_formula_units_Z 2
_cell_length_a 17.4216(15)
_cell_length_b 8.5070(7)
_cell_length_c 16.3463(14)
_cell_measurement_reflns_used 8379
_cell_measurement_temperature 293(2)
_cell_measurement_theta_max 28.268
_cell_measurement_theta_min 2.394
_cell_volume 2322.1(3)
_computing_cell_refinement 'Bruker SMART'
_computing_data_collection 'Bruker SMART'
_computing_data_reduction 'Bruker SAINT'
_computing_molecular_graphics 'Bruker SHELXTL'
_computing_publication_material 'Bruker SHELXTL'
_computing_structure_refinement 'SHELXL-97 (Sheldrick, 1997)'
_computing_structure_solution 'SHELXS-97 (Sheldrick, 1990)'
_diffrn_ambient_temperature 293(2)
_diffrn_measured_fraction_theta_full 0.995
_diffrn_measured_fraction_theta_max 0.995
_diffrn_measurement_device_type 'CCD area detector'
_diffrn_measurement_method 'phi and omega scans'
_diffrn_radiation_monochromator graphite
_diffrn_radiation_source 'fine-focus sealed tube'
_diffrn_radiation_type MoK\a
_diffrn_radiation_wavelength 0.71073
_diffrn_reflns_av_R_equivalents 0.0463
_diffrn_reflns_av_sigmaI/netI 0.0361
_diffrn_reflns_limit_h_max 20
_diffrn_reflns_limit_h_min -19
_diffrn_reflns_limit_k_max 9
_diffrn_reflns_limit_k_min -10
_diffrn_reflns_limit_l_max 19
_diffrn_reflns_limit_l_min -19
_diffrn_reflns_number 11427
_diffrn_reflns_theta_full 25.25
_diffrn_reflns_theta_max 25.25
_diffrn_reflns_theta_min 2.44
_exptl_absorpt_coefficient_mu 1.290
_exptl_absorpt_correction_T_max 0.7824
_exptl_absorpt_correction_T_min 0.6664
_exptl_absorpt_correction_type multi-scan
_exptl_absorpt_process_details sadabs,bruker(2000)
_exptl_crystal_colour green
_exptl_crystal_density_diffrn 1.704
_exptl_crystal_density_method 'not measured'
_exptl_crystal_description block
_exptl_crystal_F_000 1220
_exptl_crystal_size_max 0.40
_exptl_crystal_size_mid 0.25
_exptl_crystal_size_min 0.20
_refine_diff_density_max 0.645
_refine_diff_density_min -0.601
_refine_diff_density_rms 0.085
_refine_ls_extinction_method none
_refine_ls_goodness_of_fit_ref 1.081
_refine_ls_hydrogen_treatment constr
_refine_ls_matrix_type full
_refine_ls_number_parameters 349
_refine_ls_number_reflns 4187
_refine_ls_number_restraints 0
_refine_ls_restrained_S_all 1.081
_refine_ls_R_factor_all 0.0375
_refine_ls_R_factor_gt 0.0355
_refine_ls_shift/su_max 0.001
_refine_ls_shift/su_mean 0.000
_refine_ls_structure_factor_coef Fsqd
_refine_ls_weighting_details 'calc w=1/[\s^2^(Fo^2^)+(0.0588P)^2^+1.4695P] where P=(Fo^2^+2Fc^2^)/3'
_refine_ls_weighting_scheme calc
_refine_ls_wR_factor_gt 0.0989
_refine_ls_wR_factor_ref 0.1003
_reflns_number_gt 3888
_reflns_number_total 4187
_reflns_threshold_expression >2sigma(I)
_cod_data_source_file c002366c.txt
_cod_data_source_block 3
_cod_depositor_comments
;
The following automatic conversions were performed:

'_symmetry_cell_setting' value 'Monoclinic' changed to 'monoclinic'
according to /home/saulius/struct/CIF-dictionaries/cif_core.dic
dictionary named 'cif_core.dic' version 2.4.2 from 2011-04-26.

Automatic conversion script
Id: cif_fix_values 1891 2012-01-12 08:04:46Z andrius 
;
_cod_original_sg_symbol_H-M P2(1)/c
_cod_database_code 7212601

loop_
_symmetry_equiv_pos_as_xyz
'x, y, z'
'-x, y+1/2, -z+1/2'
'-x, -y, -z'
'x, -y-1/2, z-1/2'

loop_
_atom_site_label
_atom_site_type_symbol
_atom_site_fract_x
_atom_site_fract_y
_atom_site_fract_z
_atom_site_U_iso_or_equiv
_atom_site_adp_type
_atom_site_occupancy
_atom_site_symmetry_multiplicity
_atom_site_calc_flag
_atom_site_refinement_flags
Ni1 Ni 0.173977(16) 0.91575(3) 0.090259(18) 0.01435(12) Uani 1 1 d .
Ni2 Ni 0.0000 1.0000 0.0000 0.01315(13) Uani 1 2 d S
C1 C 0.49119(15) 0.9638(3) 0.14126(17) 0.0236(5) Uani 1 1 d .
C2 C 0.55957(16) 1.0318(3) 0.19428(18) 0.0261(6) Uani 1 1 d .
H2 H 0.5563 1.1006 0.2374 0.031 Uiso 1 1 calc R
C3 C 0.63285(16) 0.9956(3) 0.18207(18) 0.0244(6) Uani 1 1 d .
C4 C 0.63879(15) 0.8938(3) 0.11799(17) 0.0250(6) Uani 1 1 d .
H4 H 0.6882 0.8718 0.1094 0.030 Uiso 1 1 calc R
C5 C 0.56945(15) 0.8256(3) 0.06703(16) 0.0243(5) Uani 1 1 d .
C6 C 0.49528(15) 0.8578(3) 0.07866(17) 0.0262(6) Uani 1 1 d .
H6 H 0.4493 0.8091 0.0450 0.031 Uiso 1 1 calc R
C7 C 0.40111(18) 1.0682(4) 0.22445(19) 0.0341(7) Uani 1 1 d .
H7 H 0.4391 1.1035 0.2733 0.041 Uiso 1 1 calc R
C8 C 0.32149(17) 1.0731(3) 0.20894(19) 0.0318(6) Uani 1 1 d .
H8 H 0.2947 1.1118 0.2464 0.038 Uiso 1 1 calc R
C9 C 0.34285(15) 0.9714(3) 0.09805(17) 0.0235(5) Uani 1 1 d .
H9 H 0.3353 0.9276 0.0442 0.028 Uiso 1 1 calc R
C10 C 0.78067(19) 1.0110(4) 0.2498(3) 0.0569(11) Uani 1 1 d .
H10 H 0.7973 0.9249 0.2242 0.068 Uiso 1 1 calc R
C11 C 0.82711(18) 1.1082(4) 0.3068(2) 0.0449(9) Uani 1 1 d .
H11 H 0.8825 1.0998 0.3278 0.054 Uiso 1 1 calc R
C12 C 0.70872(16) 1.1899(3) 0.28605(17) 0.0266(6) Uani 1 1 d .
H12 H 0.6647 1.2490 0.2889 0.032 Uiso 1 1 calc R
C13 C 0.51510(18) 0.6466(4) -0.0578(2) 0.0417(8) Uani 1 1 d .
H13 H 0.4611 0.6600 -0.0620 0.050 Uiso 1 1 calc R
C14 C 0.54081(19) 0.5576(4) -0.1076(2) 0.0391(8) Uani 1 1 d .
H14A H 0.5105 0.4954 -0.1519 0.047 Uiso 1 1 calc R
C15 C 0.64422(19) 0.6724(4) -0.0154(2) 0.0475(9) Uani 1 1 d .
H15 H 0.6962 0.7030 0.0132 0.057 Uiso 1 1 calc R
C16 C 0.07351(15) 0.5894(3) -0.08072(15) 0.0186(5) Uani 1 1 d .
H16 H 0.0160 0.5820 -0.0871 0.022 Uiso 1 1 calc R
C17 C 0.11508(16) 0.4401(3) -0.03637(15) 0.0205(5) Uani 1 1 d .
H17A H 0.1726 0.4527 -0.0237 0.025 Uiso 1 1 calc R
H17B H 0.1025 0.4264 0.0173 0.025 Uiso 1 1 calc R
C18 C 0.08932(14) 0.2931(3) -0.09123(14) 0.0171(5) Uani 1 1 d .
H18 H 0.0326 0.2726 -0.0974 0.021 Uiso 1 1 calc R
C19 C 0.10080(15) 0.3156(3) -0.17915(14) 0.0179(5) Uani 1 1 d .
H19A H 0.0812 0.2234 -0.2137 0.022 Uiso 1 1 calc R
H19B H 0.1575 0.3261 -0.1737 0.022 Uiso 1 1 calc R
C20 C 0.05667(14) 0.4607(3) -0.22366(14) 0.0158(5) Uani 1 1 d .
H20 H -0.0008 0.4477 -0.2308 0.019 Uiso 1 1 calc R
C21 C 0.08632(15) 0.6067(3) -0.16888(15) 0.0185(5) Uani 1 1 d .
H21A H 0.1429 0.6220 -0.1628 0.022 Uiso 1 1 calc R
H21B H 0.0577 0.6985 -0.1971 0.022 Uiso 1 1 calc R
C22 C 0.10780(14) 0.7255(3) -0.02280(14) 0.0170(5) Uani 1 1 d .
C23 C 0.13870(14) 0.1561(3) -0.04458(14) 0.0164(5) Uani 1 1 d .
C24 C 0.06998(14) 0.4783(2) -0.31126(15) 0.0150(5) Uani 1 1 d .
N1 N 0.28492(13) 1.0122(2) 0.12901(14) 0.0209(4) Uani 1 1 d .
N2 N 0.41566(13) 1.0003(2) 0.15358(14) 0.0245(5) Uani 1 1 d .
N3 N 0.78207(12) 1.2215(2) 0.33007(13) 0.0225(4) Uani 1 1 d .
N4 N 0.70365(13) 1.0629(3) 0.23611(15) 0.0257(5) Uani 1 1 d .
N5 N 0.6216(2) 0.5733(5) -0.0821(3) 0.0789(12) Uani 1 1 d .
N6 N 0.57534(13) 0.7191(3) 0.00192(15) 0.0293(5) Uani 1 1 d .
O1 O 0.06812(10) 0.78385(17) 0.02481(10) 0.0172(3) Uani 1 1 d .
O2 O 0.17725(10) 0.7734(2) -0.01572(11) 0.0223(4) Uani 1 1 d .
O3 O 0.20163(11) 0.1199(2) -0.05862(12) 0.0272(4) Uani 1 1 d .
O4 O 0.11231(10) 0.08988(17) 0.01362(10) 0.0159(3) Uani 1 1 d .
O5 O 0.00988(10) 0.4760(2) -0.37512(10) 0.0197(4) Uani 1 1 d .
O6 O 0.14133(11) 0.4961(2) -0.31155(11) 0.0233(4) Uani 1 1 d .
O7 O 0.31473(16) 0.7119(4) 0.9326(2) 0.0748(9) Uani 1 1 d .

loop_
_atom_site_aniso_label
_atom_site_aniso_U_11
_atom_site_aniso_U_22
_atom_site_aniso_U_33
_atom_site_aniso_U_23
_atom_site_aniso_U_13
_atom_site_aniso_U_12
Ni1 0.01432(18) 0.01599(18) 0.01221(19) 0.00021(10) 0.00293(14) 0.00124(11)
Ni2 0.0142(2) 0.0152(2) 0.0098(2) 0.00031(14) 0.00317(17) 0.00072(15)
C1 0.0187(13) 0.0268(12) 0.0250(14) -0.0008(11) 0.0057(11) -0.0010(10)
C2 0.0218(13) 0.0304(13) 0.0254(14) -0.0097(11) 0.0057(11) -0.0035(11)
C3 0.0203(13) 0.0282(13) 0.0227(14) -0.0063(10) 0.0028(11) -0.0046(10)
C4 0.0199(13) 0.0302(13) 0.0264(14) -0.0067(11) 0.0088(11) -0.0026(10)
C5 0.0264(13) 0.0240(12) 0.0228(14) -0.0057(10) 0.0073(11) -0.0047(10)
C6 0.0207(13) 0.0306(13) 0.0254(14) -0.0074(11) 0.0033(11) -0.0062(11)
C7 0.0263(15) 0.0473(17) 0.0269(15) -0.0177(13) 0.0048(12) -0.0029(13)
C8 0.0239(14) 0.0407(16) 0.0293(16) -0.0120(12) 0.0049(12) -0.0009(12)
C9 0.0186(12) 0.0309(13) 0.0196(13) -0.0039(10) 0.0029(11) -0.0042(11)
C10 0.0226(16) 0.064(2) 0.077(3) -0.048(2) 0.0027(17) 0.0053(15)
C11 0.0170(14) 0.0550(19) 0.056(2) -0.0299(17) -0.0002(14) 0.0024(13)
C12 0.0220(13) 0.0254(13) 0.0314(15) -0.0098(11) 0.0060(11) -0.0002(10)
C13 0.0306(16) 0.0552(19) 0.0368(18) -0.0187(15) 0.0057(14) -0.0120(14)
C14 0.0341(16) 0.0513(18) 0.0324(17) -0.0314(15) 0.0103(14) -0.0156(14)
C15 0.0303(16) 0.059(2) 0.054(2) -0.0294(17) 0.0126(15) -0.0030(15)
C16 0.0234(13) 0.0164(11) 0.0166(13) -0.0019(9) 0.0068(10) -0.0007(9)
C17 0.0309(14) 0.0173(11) 0.0126(12) 0.0003(9) 0.0048(10) 0.0011(10)
C18 0.0208(12) 0.0155(11) 0.0152(12) 0.0013(9) 0.0056(10) 0.0001(9)
C19 0.0261(12) 0.0144(11) 0.0133(12) 0.0000(9) 0.0057(10) -0.0003(9)
C20 0.0177(11) 0.0178(11) 0.0114(11) 0.0011(9) 0.0034(9) -0.0004(9)
C21 0.0275(13) 0.0147(11) 0.0135(12) 0.0011(9) 0.0061(10) 0.0006(9)
C22 0.0233(12) 0.0143(11) 0.0126(11) 0.0029(9) 0.0039(10) 0.0017(9)
C23 0.0195(12) 0.0153(11) 0.0141(11) -0.0019(9) 0.0042(9) -0.0032(9)
C24 0.0219(12) 0.0096(10) 0.0149(12) 0.0006(8) 0.0076(10) 0.0002(9)
N1 0.0181(10) 0.0223(10) 0.0207(11) 0.0005(8) 0.0027(9) -0.0010(8)
N2 0.0180(11) 0.0312(12) 0.0230(12) -0.0060(9) 0.0040(9) -0.0016(8)
N3 0.0211(10) 0.0241(10) 0.0214(11) -0.0047(9) 0.0047(9) -0.0033(9)
N4 0.0168(11) 0.0316(12) 0.0270(12) -0.0116(10) 0.0035(9) -0.0035(9)
N5 0.075(3) 0.085(3) 0.082(3) -0.043(2) 0.031(2) -0.006(2)
N6 0.0270(12) 0.0333(12) 0.0283(12) -0.0132(10) 0.0092(10) -0.0063(10)
O1 0.0217(8) 0.0154(8) 0.0155(8) -0.0007(6) 0.0071(7) 0.0017(6)
O2 0.0223(9) 0.0232(9) 0.0235(9) -0.0060(7) 0.0098(7) -0.0019(7)
O3 0.0229(10) 0.0329(10) 0.0290(10) 0.0097(8) 0.0128(8) 0.0060(8)
O4 0.0184(8) 0.0170(8) 0.0128(8) 0.0036(6) 0.0051(7) -0.0003(6)
O5 0.0218(9) 0.0264(9) 0.0101(8) 0.0008(7) 0.0033(7) -0.0002(7)
O6 0.0202(9) 0.0356(10) 0.0135(9) 0.0039(7) 0.0040(7) -0.0041(7)
O7 0.0517(16) 0.096(2) 0.085(2) -0.0201(18) 0.0324(16) -0.0120(16)

loop_
_atom_type_symbol
_atom_type_description
_atom_type_scat_dispersion_real
_atom_type_scat_dispersion_imag
_atom_type_scat_source
C C 0.0033 0.0016 'International Tables Vol C Tables 4.2.6.8 and 6.1.1.4'
H H 0.0000 0.0000 'International Tables Vol C Tables 4.2.6.8 and 6.1.1.4'
N N 0.0061 0.0033 'International Tables Vol C Tables 4.2.6.8 and 6.1.1.4'
O O 0.0106 0.0060 'International Tables Vol C Tables 4.2.6.8 and 6.1.1.4'
Ni Ni 0.3393 1.1124 'International Tables Vol C Tables 4.2.6.8 and 6.1.1.4'

loop_
_geom_angle_atom_site_label_1
_geom_angle_atom_site_label_2
_geom_angle_atom_site_label_3
_geom_angle
_geom_angle_site_symmetry_1
_geom_angle_site_symmetry_3
O6 Ni1 N1 93.53(8) 4_576 .
O6 Ni1 O4 90.00(7) 4_576 1_565
N1 Ni1 O4 100.75(7) . 1_565
O6 Ni1 N3 86.24(8) 4_576 2_645
N1 Ni1 N3 88.75(8) . 2_645
O4 Ni1 N3 169.99(7) 1_565 2_645
O6 Ni1 O2 161.57(7) 4_576 .
N1 Ni1 O2 103.89(7) . .
O4 Ni1 O2 92.57(7) 1_565 .
N3 Ni1 O2 88.14(8) 2_645 .
O6 Ni1 O1 101.21(7) 4_576 .
N1 Ni1 O1 165.15(7) . .
O4 Ni1 O1 81.21(6) 1_565 .
N3 Ni1 O1 90.41(7) 2_645 .
O2 Ni1 O1 61.26(6) . .
O5 Ni2 O5 180 2_554 4_576
O5 Ni2 O4 87.18(7) 2_554 1_565
O5 Ni2 O4 92.82(7) 4_576 1_565
O5 Ni2 O4 92.82(7) 2_554 3_565
O5 Ni2 O4 87.18(7) 4_576 3_565
O4 Ni2 O4 180 1_565 3_565
O5 Ni2 O1 90.70(6) 2_554 3_575
O5 Ni2 O1 89.30(6) 4_576 3_575
O4 Ni2 O1 99.13(6) 1_565 3_575
O4 Ni2 O1 80.87(6) 3_565 3_575
O5 Ni2 O1 89.30(6) 2_554 .
O5 Ni2 O1 90.70(6) 4_576 .
O4 Ni2 O1 80.87(6) 1_565 .
O4 Ni2 O1 99.13(6) 3_565 .
O1 Ni2 O1 180 3_575 .
C6 C1 C2 121.3(2) . .
C6 C1 N2 119.6(2) . .
C2 C1 N2 119.1(2) . .
C3 C2 C1 118.8(2) . .
C3 C2 H2 120.6 . .
C1 C2 H2 120.6 . .
C2 C3 C4 121.3(2) . .
C2 C3 N4 119.7(2) . .
C4 C3 N4 119.0(2) . .
C5 C4 C3 118.4(2) . .
C5 C4 H4 120.8 . .
C3 C4 H4 120.8 . .
C4 C5 C6 121.5(2) . .
C4 C5 N6 118.7(2) . .
C6 C5 N6 119.8(2) . .
C1 C6 C5 118.6(2) . .
C1 C6 H6 120.7 . .
C5 C6 H6 120.7 . .
C8 C7 N2 106.4(2) . .
C8 C7 H7 126.8 . .
N2 C7 H7 126.8 . .
C7 C8 N1 110.0(2) . .
C7 C8 H8 125.0 . .
N1 C8 H8 125.0 . .
N1 C9 N2 111.9(2) . .
N1 C9 H9 124.0 . .
N2 C9 H9 124.0 . .
C11 C10 N4 106.6(3) . .
C11 C10 H10 126.7 . .
N4 C10 H10 126.7 . .
C10 C11 N3 110.5(3) . .
C10 C11 H11 124.7 . .
N3 C11 H11 124.7 . .
N3 C12 N4 112.7(2) . .
N3 C12 H12 123.6 . .
N4 C12 H12 123.6 . .
C14 C13 N6 112.7(3) . .
C14 C13 H13 123.7 . .
N6 C13 H13 123.7 . .
C13 C14 N5 105.4(3) . .
C13 C14 H14A 127.3 . .
N5 C14 H14A 127.3 . .
N5 C15 N6 106.1(3) . .
N5 C15 H15 126.9 . .
N6 C15 H15 126.9 . .
C22 C16 C21 112.39(19) . .
C22 C16 C17 106.81(19) . .
C21 C16 C17 110.38(19) . .
C22 C16 H16 109.1 . .
C21 C16 H16 109.1 . .
C17 C16 H16 109.1 . .
C18 C17 C16 112.26(19) . .
C18 C17 H17A 109.2 . .
C16 C17 H17A 109.2 . .
C18 C17 H17B 109.2 . .
C16 C17 H17B 109.2 . .
H17A C17 H17B 107.9 . .
C19 C18 C23 111.28(18) . .
C19 C18 C17 110.88(18) . .
C23 C18 C17 107.66(18) . .
C19 C18 H18 109.0 . .
C23 C18 H18 109.0 . .
C17 C18 H18 109.0 . .
C18 C19 C20 111.63(18) . .
C18 C19 H19A 109.3 . .
C20 C19 H19A 109.3 . .
C18 C19 H19B 109.3 . .
C20 C19 H19B 109.3 . .
H19A C19 H19B 108.0 . .
C24 C20 C19 109.71(18) . .
C24 C20 C21 110.71(18) . .
C19 C20 C21 109.71(19) . .
C24 C20 H20 108.9 . .
C19 C20 H20 108.9 . .
C21 C20 H20 108.9 . .
C16 C21 C20 110.99(18) . .
C16 C21 H21A 109.4 . .
C20 C21 H21A 109.4 . .
C16 C21 H21B 109.4 . .
C20 C21 H21B 109.4 . .
H21A C21 H21B 108.0 . .
O2 C22 O1 119.5(2) . .
O2 C22 C16 120.6(2) . .
O1 C22 C16 119.6(2) . .
O3 C23 O4 123.6(2) . .
O3 C23 C18 120.6(2) . .
O4 C23 C18 115.66(19) . .
O5 C24 O6 126.4(2) . .
O5 C24 C20 117.9(2) . .
O6 C24 C20 115.6(2) . .
C9 N1 C8 105.6(2) . .
C9 N1 Ni1 123.22(18) . .
C8 N1 Ni1 126.08(18) . .
C9 N2 C7 106.1(2) . .
C9 N2 C1 126.4(2) . .
C7 N2 C1 127.5(2) . .
C12 N3 C11 104.6(2) . .
C12 N3 Ni1 128.97(17) . 2_655
C11 N3 Ni1 126.13(18) . 2_655
C12 N4 C10 105.6(2) . .
C12 N4 C3 126.8(2) . .
C10 N4 C3 127.6(2) . .
C15 N5 C14 110.5(3) . .
C13 N6 C15 105.2(2) . .
C13 N6 C5 128.3(2) . .
C15 N6 C5 126.4(2) . .
C22 O1 Ni2 125.36(14) . .
C22 O1 Ni1 88.28(13) . .
Ni2 O1 Ni1 89.80(6) . .
C22 O2 Ni1 90.65(13) . .
C23 O4 Ni1 122.11(15) . 1_545
C23 O4 Ni2 127.47(15) . 1_545
Ni1 O4 Ni2 96.61(6) 1_545 1_545
C24 O5 Ni2 130.95(15) . 2_544
C24 O6 Ni1 123.96(16) . 4_575

loop_
_geom_bond_atom_site_label_1
_geom_bond_atom_site_label_2
_geom_bond_distance
_geom_bond_site_symmetry_2
Ni1 O6 1.9956(17) 4_576
Ni1 N1 2.028(2) .
Ni1 O4 2.0372(16) 1_565
Ni1 N3 2.109(2) 2_645
Ni1 O2 2.1275(16) .
Ni1 O1 2.1632(16) .
Ni2 O5 2.0095(16) 2_554
Ni2 O5 2.0095(16) 4_576
Ni2 O4 2.0528(16) 1_565
Ni2 O4 2.0528(16) 3_565
Ni2 O1 2.1632(15) 3_575
Ni2 O1 2.1632(15) .
C1 C6 1.381(4) .
C1 C2 1.384(4) .
C1 N2 1.421(3) .
C2 C3 1.382(4) .
C2 H2 0.9300 .
C3 C4 1.385(4) .
C3 N4 1.417(3) .
C4 C5 1.384(4) .
C4 H4 0.9300 .
C5 C6 1.386(4) .
C5 N6 1.423(3) .
C6 H6 0.9300 .
C7 C8 1.338(4) .
C7 N2 1.381(3) .
C7 H7 0.9300 .
C8 N1 1.381(4) .
C8 H8 0.9300 .
C9 N1 1.299(3) .
C9 N2 1.355(3) .
C9 H9 0.9300 .
C10 C11 1.333(4) .
C10 N4 1.369(4) .
C10 H10 0.9300 .
C11 N3 1.364(4) .
C11 H11 0.9300 .
C12 N3 1.303(3) .
C12 N4 1.342(3) .
C12 H12 0.9300 .
C13 C14 1.283(4) .
C13 N6 1.360(4) .
C13 H13 0.9300 .
C14 N5 1.356(5) .
C14 H14A 0.9300 .
C15 N5 1.346(5) .
C15 N6 1.368(4) .
C15 H15 0.9300 .
C16 C22 1.507(3) .
C16 C21 1.527(3) .
C16 C17 1.538(3) .
C16 H16 0.9800 .
C17 C18 1.529(3) .
C17 H17A 0.9700 .
C17 H17B 0.9700 .
C18 C19 1.519(3) .
C18 C23 1.519(3) .
C18 H18 0.9800 .
C19 C20 1.525(3) .
C19 H19A 0.9700 .
C19 H19B 0.9700 .
C20 C24 1.522(3) .
C20 C21 1.532(3) .
C20 H20 0.9800 .
C21 H21A 0.9700 .
C21 H21B 0.9700 .
C22 O2 1.251(3) .
C22 O1 1.280(3) .
C23 O3 1.222(3) .
C23 O4 1.297(3) .
C24 O5 1.250(3) .
C24 O6 1.254(3) .
N3 Ni1 2.109(2) 2_655
O4 Ni1 2.0372(16) 1_545
O4 Ni2 2.0528(16) 1_545
O5 Ni2 2.0095(16) 2_544
O6 Ni1 1.9956(17) 4_575

loop_
_geom_torsion_atom_site_label_1
_geom_torsion_atom_site_label_2
_geom_torsion_atom_site_label_3
_geom_torsion_atom_site_label_4
_geom_torsion
_geom_torsion_site_symmetry_1
_geom_torsion_site_symmetry_4
C6 C1 C2 C3 1.9(4) . .
N2 C1 C2 C3 179.9(2) . .
C1 C2 C3 C4 0.3(4) . .
C1 C2 C3 N4 -179.5(3) . .
C2 C3 C4 C5 -1.4(4) . .
N4 C3 C4 C5 178.3(2) . .
C3 C4 C5 C6 0.4(4) . .
C3 C4 C5 N6 -179.1(2) . .
C2 C1 C6 C5 -2.9(4) . .
N2 C1 C6 C5 179.1(2) . .
C4 C5 C6 C1 1.7(4) . .
N6 C5 C6 C1 -178.8(2) . .
N2 C7 C8 N1 -1.0(3) . .
N4 C10 C11 N3 -0.2(5) . .
N6 C13 C14 N5 -1.5(5) . .
C22 C16 C17 C18 -176.50(19) . .
C21 C16 C17 C18 -54.0(3) . .
C16 C17 C18 C19 53.6(3) . .
C16 C17 C18 C23 175.52(19) . .
C23 C18 C19 C20 -175.49(18) . .
C17 C18 C19 C20 -55.7(3) . .
C18 C19 C20 C24 179.9(2) . .
C18 C19 C20 C21 58.1(2) . .
C22 C16 C21 C20 175.6(2) . .
C17 C16 C21 C20 56.4(3) . .
C24 C20 C21 C16 -179.7(2) . .
C19 C20 C21 C16 -58.5(3) . .
C21 C16 C22 O2 -47.7(3) . .
C17 C16 C22 O2 73.5(3) . .
C21 C16 C22 O1 138.1(2) . .
C17 C16 C22 O1 -100.7(2) . .
C19 C18 C23 O3 29.4(3) . .
C17 C18 C23 O3 -92.3(3) . .
C19 C18 C23 O4 -155.0(2) . .
C17 C18 C23 O4 83.3(2) . .
C19 C20 C24 O5 120.0(2) . .
C21 C20 C24 O5 -118.8(2) . .
C19 C20 C24 O6 -60.9(3) . .
C21 C20 C24 O6 60.3(3) . .
N2 C9 N1 C8 0.7(3) . .
N2 C9 N1 Ni1 -155.25(17) . .
C7 C8 N1 C9 0.2(3) . .
C7 C8 N1 Ni1 155.3(2) . .
O6 Ni1 N1 C9 166.4(2) 4_576 .
O4 Ni1 N1 C9 -103.0(2) 1_565 .
N3 Ni1 N1 C9 80.2(2) 2_645 .
O2 Ni1 N1 C9 -7.6(2) . .
O1 Ni1 N1 C9 -6.7(4) . .
O6 Ni1 N1 C8 15.4(2) 4_576 .
O4 Ni1 N1 C8 106.0(2) 1_565 .
N3 Ni1 N1 C8 -70.8(2) 2_645 .
O2 Ni1 N1 C8 -158.6(2) . .
O1 Ni1 N1 C8 -157.7(2) . .
N1 C9 N2 C7 -1.4(3) . .
N1 C9 N2 C1 177.2(2) . .
C8 C7 N2 C9 1.4(3) . .
C8 C7 N2 C1 -177.1(3) . .
C6 C1 N2 C9 -16.6(4) . .
C2 C1 N2 C9 165.4(3) . .
C6 C1 N2 C7 161.6(3) . .
C2 C1 N2 C7 -16.3(4) . .
N4 C12 N3 C11 0.2(3) . .
N4 C12 N3 Ni1 174.19(17) . 2_655
C10 C11 N3 C12 0.0(4) . .
C10 C11 N3 Ni1 -174.2(3) . 2_655
N3 C12 N4 C10 -0.4(4) . .
N3 C12 N4 C3 178.5(3) . .
C11 C10 N4 C12 0.3(4) . .
C11 C10 N4 C3 -178.5(3) . .
C2 C3 N4 C12 -18.1(4) . .
C4 C3 N4 C12 162.2(3) . .
C2 C3 N4 C10 160.5(3) . .
C4 C3 N4 C10 -19.2(5) . .
N6 C15 N5 C14 0.6(5) . .
C13 C14 N5 C15 0.5(5) . .
C14 C13 N6 C15 1.8(4) . .
C14 C13 N6 C5 179.8(3) . .
N5 C15 N6 C13 -1.4(4) . .
N5 C15 N6 C5 -179.4(3) . .
C4 C5 N6 C13 -176.0(3) . .
C6 C5 N6 C13 4.6(4) . .
C4 C5 N6 C15 1.6(4) . .
C6 C5 N6 C15 -177.9(3) . .
O2 C22 O1 Ni2 83.4(3) . .
C16 C22 O1 Ni2 -102.3(2) . .
O2 C22 O1 Ni1 -5.1(2) . .
C16 C22 O1 Ni1 169.16(19) . .
O5 Ni2 O1 C22 23.90(18) 2_554 .
O5 Ni2 O1 C22 -156.10(18) 4_576 .
O4 Ni2 O1 C22 -63.36(18) 1_565 .
O4 Ni2 O1 C22 116.64(18) 3_565 .
O5 Ni2 O1 Ni1 111.65(6) 2_554 .
O5 Ni2 O1 Ni1 -68.35(6) 4_576 .
O4 Ni2 O1 Ni1 24.39(6) 1_565 .
O4 Ni2 O1 Ni1 -155.61(6) 3_565 .
O6 Ni1 O1 C22 -170.94(13) 4_576 .
N1 Ni1 O1 C22 2.0(3) . .
O4 Ni1 O1 C22 100.82(13) 1_565 .
N3 Ni1 O1 C22 -84.69(13) 2_645 .
O2 Ni1 O1 C22 2.97(12) . .
O6 Ni1 O1 Ni2 63.68(7) 4_576 .
N1 Ni1 O1 Ni2 -123.4(3) . .
O4 Ni1 O1 Ni2 -24.57(6) 1_565 .
N3 Ni1 O1 Ni2 149.93(7) 2_645 .
O2 Ni1 O1 Ni2 -122.42(8) . .
O1 C22 O2 Ni1 5.2(2) . .
C16 C22 O2 Ni1 -169.02(19) . .
O6 Ni1 O2 C22 16.2(3) 4_576 .
N1 Ni1 O2 C22 176.70(14) . .
O4 Ni1 O2 C22 -81.56(14) 1_565 .
N3 Ni1 O2 C22 88.45(14) 2_645 .
O1 Ni1 O2 C22 -3.04(12) . .
O3 C23 O4 Ni1 0.4(3) . 1_545
C18 C23 O4 Ni1 -175.04(14) . 1_545
O3 C23 O4 Ni2 -130.3(2) . 1_545
C18 C23 O4 Ni2 54.2(2) . 1_545
O6 C24 O5 Ni2 -0.6(3) . 2_544
C20 C24 O5 Ni2 178.38(14) . 2_544
O5 C24 O6 Ni1 18.0(3) . 4_575
C20 C24 O6 Ni1 -160.96(15) . 4_575
